data_7157348
loop_
_publ_author_name
'Nan, Guang-Ming'
'Li, Xue'
'Yao, Tian-Yu'
'Yan, Ting-Xun'
'Wen, Li-Rong'
'Li, Ming'

_publ_section_title
;
 InCl<sub>3</sub>-catalyzed 5-exo-dig cyclization/1,6-conjugate addition
 of N-propargylamides with p-QMs to construct oxazole derivatives.
;
_journal_issue 9
_journal_name_full 'Organic &amp; biomolecular chemistry'
_journal_page_first 1780
_journal_page_last 1784
_journal_paper_doi 10.1039/c9ob02651g
_journal_volume 18
_journal_year 2020
_chemical_formula_moiety 'C32 H36 Br N O3'
_chemical_formula_sum 'C32 H36 Br N O3'
_chemical_formula_weight 562.53
_space_group_crystal_system triclinic
_space_group_IT_number 2
_space_group_name_Hall '-P 1'
_space_group_name_H-M_alt 'P -1'
_atom_sites_solution_hydrogens geom
_atom_sites_solution_primary dual
_audit_creation_date 2017-09-11
_audit_creation_method
;
Olex2 1.2
(compiled 2017.08.10 svn.r3458 for OlexSys, GUI svn.r5381)
;
_audit_update_record
;
2017-09-16 deposited with the CCDC.	2020-02-11 downloaded from the CCDC.
;
_cell_angle_alpha 79.59(3)
_cell_angle_beta 67.45(2)
_cell_angle_gamma 60.750(14)
_cell_formula_units_Z 2
_cell_length_a 11.157(3)
_cell_length_b 11.335(4)
_cell_length_c 13.795(4)
_cell_measurement_reflns_used 4007
_cell_measurement_temperature 173(2)
_cell_measurement_theta_max 27.4708
_cell_measurement_theta_min 1.5984
_cell_volume 1405.7(8)
_computing_cell_refinement 'CrystalClear (Rigaku Inc., 2007)'
_computing_data_collection 'CrystalClear (Rigaku Inc., 2007)'
_computing_data_reduction 'CrystalClear (Rigaku Inc., 2007)'
_computing_molecular_graphics 'Olex2 (Dolomanov et al., 2009)'
_computing_publication_material 'CIFTAB (Sheldrick, 2013)'
_computing_structure_refinement 'ShelXL (Sheldrick, 2015)'
_computing_structure_solution 'ShelXT (Sheldrick, 2015)'
_diffrn_ambient_temperature 173.15
_diffrn_measured_fraction_theta_full 0.996
_diffrn_measured_fraction_theta_max 0.991
_diffrn_measurement_device_type 'MM007-HF CCD(Saturn 724+)'
_diffrn_measurement_method '\w scans at fixed \c = 45\%'
_diffrn_radiation_monochromator Confocal
_diffrn_radiation_type MoK\a
_diffrn_radiation_wavelength 0.71073
_diffrn_reflns_av_R_equivalents 0.0507
_diffrn_reflns_av_unetI/netI 0.0521
_diffrn_reflns_Laue_measured_fraction_full 0.996
_diffrn_reflns_Laue_measured_fraction_max 0.991
_diffrn_reflns_limit_h_max 14
_diffrn_reflns_limit_h_min -14
_diffrn_reflns_limit_k_max 14
_diffrn_reflns_limit_k_min -14
_diffrn_reflns_limit_l_max 17
_diffrn_reflns_limit_l_min -17
_diffrn_reflns_number 19581
_diffrn_reflns_point_group_measured_fraction_full 0.996
_diffrn_reflns_point_group_measured_fraction_max 0.991
_diffrn_reflns_theta_full 25.242
_diffrn_reflns_theta_max 27.418
_diffrn_reflns_theta_min 1.598
_diffrn_source 'Rotating Anode'
_exptl_absorpt_coefficient_mu 1.495
_exptl_absorpt_correction_T_max 1.00000
_exptl_absorpt_correction_T_min 0.88668
_exptl_absorpt_correction_type multi-scan
_exptl_absorpt_process_details 'CrystalClear (Rigaku Inc., 2007)'
_exptl_crystal_colour colorless
_exptl_crystal_density_diffrn 1.329
_exptl_crystal_description prism
_exptl_crystal_F_000 588
_exptl_crystal_size_max 0.174
_exptl_crystal_size_mid 0.121
_exptl_crystal_size_min 0.032
_refine_diff_density_max 0.477
_refine_diff_density_min -0.585
_refine_diff_density_rms 0.059
_refine_ls_extinction_method none
_refine_ls_goodness_of_fit_ref 1.153
_refine_ls_hydrogen_treatment constr
_refine_ls_matrix_type full
_refine_ls_number_parameters 342
_refine_ls_number_reflns 6349
_refine_ls_number_restraints 0
_refine_ls_restrained_S_all 1.153
_refine_ls_R_factor_all 0.0795
_refine_ls_R_factor_gt 0.0640
_refine_ls_shift/su_max 0.001
_refine_ls_shift/su_mean 0.000
_refine_ls_structure_factor_coef Fsqd
_refine_ls_weighting_details 'w=1/[\s^2^(Fo^2^)+(0.0268P)^2^+1.2747P] where P=(Fo^2^+2Fc^2^)/3'
_refine_ls_weighting_scheme calc
_refine_ls_wR_factor_gt 0.1122
_refine_ls_wR_factor_ref 0.1198
_reflns_Friedel_coverage 0.000
_reflns_number_gt 5333
_reflns_number_total 6349
_reflns_threshold_expression 'I > 2\s(I)'
_cod_data_source_file c9ob02651g2.cif
_cod_data_source_block mx6274c
_cod_depositor_comments
;Adding full bibliography for 7157348.cif.

 Adding full bibliography for 7157348.cif.
;
_cod_original_cell_volume 1405.6(7)
_cod_database_code 7157348
_shelx_shelxl_version_number 2016/6
_shelx_space_group_comment
;
The symmetry employed for this shelxl refinement is uniquely defined
by the following loop, which should always be used as a source of
symmetry information in preference to the above space-group names.
They are only intended as comments.
;
_shelx_estimated_absorpt_t_max 0.954
_shelx_estimated_absorpt_t_min 0.781
_olex2_refinement_description
;
1. Fixed Uiso
 At 1.2 times of:
  All C(H) groups, All C(H,H) groups
 At 1.5 times of:
  All C(H,H,H) groups, All O(H) groups
2.a Ternary CH refined with riding coordinates:
 C15(H15)
2.b Secondary CH2 refined with riding coordinates:
 C23(H23A,H23B)
2.c Aromatic/amide H refined with riding coordinates:
 C3(H3), C5(H5), C17(H17), C18(H18), C20(H20), C21(H21), C25(H25), C28(H28),
 C29(H29), C31(H31), C32(H32)
2.d Idealised Me refined as rotating group:
 C8(H8A,H8B,H8C), C9(H9A,H9B,H9C), C10(H10A,H10B,H10C), C12(H12A,H12B,H12C),
 C13(H13A,H13B,H13C), C14(H14A,H14B,H14C), C22(H22A,H22B,H22C)
2.e Idealised tetrahedral OH refined as rotating group:
 O1(H1)
;
_olex2_submission_special_instructions 'No special instructions were received'

loop_
_space_group_symop_operation_xyz
'x, y, z'
'-x, -y, -z'

loop_
_atom_site_label
_atom_site_type_symbol
_atom_site_fract_x
_atom_site_fract_y
_atom_site_fract_z
_atom_site_U_iso_or_equiv
_atom_site_adp_type
_atom_site_occupancy
_atom_site_site_symmetry_order
_atom_site_calc_flag
_atom_site_refinement_flags_posn
_atom_site_refinement_flags_adp
_atom_site_refinement_flags_occupancy
_atom_site_disorder_assembly
_atom_site_disorder_group
Br1 Br 0.07205(5) 1.01082(4) 0.86051(3) 0.06005(15) Uani 1 1 d . . . . .
O1 O 0.2320(2) 0.2003(2) 0.40479(15) 0.0322(5) Uani 1 1 d . . . . .
H1 H 0.167718 0.233337 0.463117 0.048 Uiso 1 1 calc GR . . . .
O2 O 1.0662(2) 0.3317(2) -0.11669(15) 0.0336(5) Uani 1 1 d . . . . .
O3 O 0.2845(2) 0.75437(19) 0.37476(15) 0.0315(4) Uani 1 1 d . . . . .
N1 N 0.0583(3) 0.7770(2) 0.42942(18) 0.0313(5) Uani 1 1 d . . . . .
C1 C 0.3159(3) 0.2672(3) 0.3680(2) 0.0252(6) Uani 1 1 d . . . . .
C2 C 0.3961(3) 0.2535(3) 0.2587(2) 0.0238(6) Uani 1 1 d . . . . .
C3 C 0.4679(3) 0.3326(3) 0.2161(2) 0.0243(6) Uani 1 1 d . . . . .
H3 H 0.520266 0.326853 0.142766 0.029 Uiso 1 1 calc R . . . .
C4 C 0.4660(3) 0.4192(3) 0.2765(2) 0.0248(6) Uani 1 1 d . . . . .
C5 C 0.3988(3) 0.4183(3) 0.3847(2) 0.0255(6) Uani 1 1 d . . . . .
H5 H 0.403287 0.472410 0.427066 0.031 Uiso 1 1 calc R . . . .
C6 C 0.3250(3) 0.3418(3) 0.4343(2) 0.0253(6) Uani 1 1 d . . . . .
C7 C 0.4015(3) 0.1581(3) 0.1884(2) 0.0282(6) Uani 1 1 d . . . . .
C8 C 0.2522(3) 0.2177(3) 0.1748(2) 0.0366(7) Uani 1 1 d . . . . .
H8A H 0.175712 0.231480 0.243834 0.055 Uiso 1 1 calc GR . . . .
H8B H 0.253823 0.155059 0.133145 0.055 Uiso 1 1 calc GR . . . .
H8C H 0.231801 0.304529 0.138558 0.055 Uiso 1 1 calc GR . . . .
C9 C 0.4435(3) 0.0155(3) 0.2341(2) 0.0369(7) Uani 1 1 d . . . . .
H9A H 0.537799 -0.020300 0.243760 0.055 Uiso 1 1 calc GR . . . .
H9B H 0.451079 -0.043519 0.185850 0.055 Uiso 1 1 calc GR . . . .
H9C H 0.368283 0.019077 0.302049 0.055 Uiso 1 1 calc GR . . . .
C10 C 0.5174(4) 0.1433(3) 0.0780(2) 0.0415(8) Uani 1 1 d . . . . .
H10A H 0.488827 0.230872 0.042524 0.062 Uiso 1 1 calc GR . . . .
H10B H 0.524136 0.076889 0.036891 0.062 Uiso 1 1 calc GR . . . .
H10C H 0.612659 0.112865 0.084509 0.062 Uiso 1 1 calc GR . . . .
C11 C 0.2570(3) 0.3427(3) 0.5555(2) 0.0285(6) Uani 1 1 d . . . . .
C12 C 0.2987(4) 0.1980(3) 0.5978(2) 0.0431(8) Uani 1 1 d . . . . .
H12A H 0.256119 0.156913 0.572795 0.065 Uiso 1 1 calc GR . . . .
H12B H 0.260986 0.200612 0.674704 0.065 Uiso 1 1 calc GR . . . .
H12C H 0.405405 0.144205 0.572839 0.065 Uiso 1 1 calc GR . . . .
C13 C 0.0900(3) 0.4309(3) 0.5930(2) 0.0383(7) Uani 1 1 d . . . . .
H13A H 0.066873 0.524337 0.570371 0.057 Uiso 1 1 calc GR . . . .
H13B H 0.049939 0.428357 0.669723 0.057 Uiso 1 1 calc GR . . . .
H13C H 0.046791 0.396251 0.562670 0.057 Uiso 1 1 calc GR . . . .
C14 C 0.3144(3) 0.4047(3) 0.6067(2) 0.0362(7) Uani 1 1 d . . . . .
H14A H 0.421466 0.354905 0.583256 0.054 Uiso 1 1 calc GR . . . .
H14B H 0.274206 0.399046 0.683279 0.054 Uiso 1 1 calc GR . . . .
H14C H 0.284124 0.499704 0.586329 0.054 Uiso 1 1 calc GR . . . .
C15 C 0.5255(3) 0.5197(3) 0.2274(2) 0.0263(6) Uani 1 1 d . . . . .
H15 H 0.546303 0.544390 0.283113 0.032 Uiso 1 1 calc R . . . .
C16 C 0.6682(3) 0.4650(3) 0.1349(2) 0.0267(6) Uani 1 1 d . . . . .
C17 C 0.6762(3) 0.4818(3) 0.0302(2) 0.0298(6) Uani 1 1 d . . . . .
H17 H 0.588199 0.526735 0.014654 0.036 Uiso 1 1 calc R . . . .
C18 C 0.8094(3) 0.4346(3) -0.0519(2) 0.0297(6) Uani 1 1 d . . . . .
H18 H 0.811775 0.446690 -0.122454 0.036 Uiso 1 1 calc R . . . .
C19 C 0.9392(3) 0.3697(3) -0.0307(2) 0.0271(6) Uani 1 1 d . . . . .
C20 C 0.9348(3) 0.3478(3) 0.0728(2) 0.0306(6) Uani 1 1 d . . . . .
H20 H 1.023010 0.300958 0.088021 0.037 Uiso 1 1 calc R . . . .
C21 C 0.8002(3) 0.3950(3) 0.1538(2) 0.0302(6) Uani 1 1 d . . . . .
H21 H 0.798095 0.378989 0.224325 0.036 Uiso 1 1 calc R . . . .
C22 C 1.1998(3) 0.2714(3) -0.0954(2) 0.0379(7) Uani 1 1 d . . . . .
H22A H 1.282003 0.253462 -0.161683 0.057 Uiso 1 1 calc GR . . . .
H22B H 1.212402 0.186325 -0.057968 0.057 Uiso 1 1 calc GR . . . .
H22C H 1.196487 0.333256 -0.052021 0.057 Uiso 1 1 calc GR . . . .
C23 C 0.4052(3) 0.6515(3) 0.1997(2) 0.0312(6) Uani 1 1 d . . . . .
H23A H 0.443397 0.717791 0.170524 0.037 Uiso 1 1 calc R . . . .
H23B H 0.380340 0.631358 0.145118 0.037 Uiso 1 1 calc R . . . .
C24 C 0.2703(3) 0.7119(3) 0.2936(2) 0.0297(6) Uani 1 1 d . . . . .
C25 C 0.1346(3) 0.7265(3) 0.3265(2) 0.0329(6) Uani 1 1 d . . . . .
H25 H 0.095261 0.705670 0.285730 0.040 Uiso 1 1 calc R . . . .
C26 C 0.1522(3) 0.7915(3) 0.4536(2) 0.0286(6) Uani 1 1 d . . . . .
C27 C 0.1349(3) 0.8423(3) 0.5506(2) 0.0297(6) Uani 1 1 d . . . . .
C28 C -0.0020(3) 0.8937(3) 0.6306(2) 0.0341(7) Uani 1 1 d . . . . .
H28 H -0.082863 0.894611 0.621798 0.041 Uiso 1 1 calc R . . . .
C29 C -0.0195(4) 0.9431(3) 0.7225(2) 0.0374(7) Uani 1 1 d . . . . .
H29 H -0.112435 0.978730 0.776779 0.045 Uiso 1 1 calc R . . . .
C30 C 0.0995(4) 0.9403(3) 0.7347(2) 0.0371(7) Uani 1 1 d . . . . .
C31 C 0.2353(4) 0.8898(3) 0.6574(3) 0.0412(8) Uani 1 1 d . . . . .
H31 H 0.315790 0.888515 0.666920 0.049 Uiso 1 1 calc R . . . .
C32 C 0.2525(3) 0.8409(3) 0.5655(3) 0.0381(7) Uani 1 1 d . . . . .
H32 H 0.345855 0.805754 0.511668 0.046 Uiso 1 1 calc R . . . .

loop_
_atom_site_aniso_label
_atom_site_aniso_U_11
_atom_site_aniso_U_22
_atom_site_aniso_U_33
_atom_site_aniso_U_23
_atom_site_aniso_U_13
_atom_site_aniso_U_12
Br1 0.0920(3) 0.0697(3) 0.0388(2) -0.00608(18) -0.0254(2) -0.0479(2)
O1 0.0392(12) 0.0413(12) 0.0240(11) -0.0041(9) -0.0046(9) -0.0275(10)
O2 0.0292(10) 0.0421(12) 0.0245(11) -0.0028(9) -0.0060(9) -0.0141(9)
O3 0.0339(11) 0.0329(11) 0.0284(11) -0.0046(9) -0.0071(9) -0.0169(9)
N1 0.0326(13) 0.0343(13) 0.0269(13) -0.0038(10) -0.0063(11) -0.0170(11)
C1 0.0304(14) 0.0266(14) 0.0252(14) 0.0037(11) -0.0124(12) -0.0170(12)
C2 0.0270(14) 0.0271(14) 0.0210(14) 0.0013(11) -0.0114(11) -0.0132(12)
C3 0.0285(14) 0.0289(14) 0.0175(13) 0.0006(11) -0.0083(11) -0.0146(12)
C4 0.0253(13) 0.0275(14) 0.0237(14) 0.0000(11) -0.0098(11) -0.0125(12)
C5 0.0298(14) 0.0284(14) 0.0231(14) -0.0019(11) -0.0110(12) -0.0148(12)
C6 0.0276(14) 0.0290(14) 0.0222(14) 0.0008(11) -0.0107(11) -0.0138(12)
C7 0.0342(15) 0.0313(15) 0.0255(15) -0.0006(12) -0.0111(12) -0.0189(13)
C8 0.0476(18) 0.0427(18) 0.0350(17) 0.0051(14) -0.0227(15) -0.0274(15)
C9 0.0450(18) 0.0304(16) 0.0350(17) -0.0036(13) -0.0138(15) -0.0160(14)
C10 0.055(2) 0.050(2) 0.0278(17) -0.0122(14) -0.0060(15) -0.0330(17)
C11 0.0341(15) 0.0375(16) 0.0199(14) -0.0010(12) -0.0093(12) -0.0204(13)
C12 0.068(2) 0.0430(19) 0.0262(16) 0.0078(14) -0.0217(16) -0.0298(18)
C13 0.0395(17) 0.053(2) 0.0257(16) -0.0037(14) -0.0074(13) -0.0255(16)
C14 0.0466(18) 0.052(2) 0.0203(15) -0.0023(13) -0.0112(13) -0.0299(16)
C15 0.0295(14) 0.0305(15) 0.0220(14) -0.0036(11) -0.0071(12) -0.0163(12)
C16 0.0320(15) 0.0292(14) 0.0242(14) -0.0015(11) -0.0076(12) -0.0191(12)
C17 0.0293(14) 0.0391(16) 0.0262(15) -0.0018(12) -0.0098(12) -0.0186(13)
C18 0.0345(15) 0.0372(16) 0.0197(14) -0.0018(12) -0.0077(12) -0.0187(13)
C19 0.0292(14) 0.0264(14) 0.0255(15) -0.0025(11) -0.0063(12) -0.0142(12)
C20 0.0294(15) 0.0336(16) 0.0279(15) 0.0011(12) -0.0126(12) -0.0122(13)
C21 0.0384(16) 0.0344(16) 0.0213(14) 0.0015(12) -0.0118(13) -0.0186(13)
C22 0.0283(15) 0.0443(19) 0.0323(17) -0.0028(14) -0.0076(13) -0.0113(14)
C23 0.0360(16) 0.0320(15) 0.0257(15) -0.0039(12) -0.0065(13) -0.0175(13)
C24 0.0347(16) 0.0287(15) 0.0263(15) -0.0019(12) -0.0089(13) -0.0154(13)
C25 0.0360(16) 0.0359(16) 0.0289(16) -0.0033(13) -0.0110(13) -0.0170(14)
C26 0.0275(14) 0.0272(14) 0.0262(15) -0.0027(11) -0.0037(12) -0.0122(12)
C27 0.0361(16) 0.0265(15) 0.0269(15) -0.0012(12) -0.0100(13) -0.0147(13)
C28 0.0406(17) 0.0367(17) 0.0305(16) -0.0019(13) -0.0094(14) -0.0232(14)
C29 0.0472(19) 0.0374(17) 0.0318(17) -0.0018(13) -0.0083(14) -0.0258(15)
C30 0.058(2) 0.0312(16) 0.0322(17) 0.0017(13) -0.0202(16) -0.0247(15)
C31 0.0470(19) 0.0413(18) 0.046(2) 0.0011(15) -0.0245(17) -0.0220(16)
C32 0.0356(17) 0.0368(17) 0.0373(18) -0.0071(14) -0.0104(14) -0.0124(14)

loop_
_atom_type_symbol
_atom_type_description
_atom_type_scat_dispersion_real
_atom_type_scat_dispersion_imag
_atom_type_scat_source
C C 0.0033 0.0016 'International Tables Vol C Tables 4.2.6.8 and 6.1.1.4'
H H 0.0000 0.0000 'International Tables Vol C Tables 4.2.6.8 and 6.1.1.4'
Br Br -0.2901 2.4595 'International Tables Vol C Tables 4.2.6.8 and 6.1.1.4'
N N 0.0061 0.0033 'International Tables Vol C Tables 4.2.6.8 and 6.1.1.4'
O O 0.0106 0.0060 'International Tables Vol C Tables 4.2.6.8 and 6.1.1.4'

loop_
_geom_angle_atom_site_label_1
_geom_angle_atom_site_label_2
_geom_angle_atom_site_label_3
_geom_angle
_geom_angle_site_symmetry_1
_geom_angle_site_symmetry_3
_geom_angle_publ_flag
C1 O1 H1 109.5 . . ?
C19 O2 C22 116.4(2) . . ?
C26 O3 C24 104.8(2) . . ?
C26 N1 C25 104.0(2) . . ?
O1 C1 C2 115.4(2) . . ?
O1 C1 C6 122.7(2) . . ?
C6 C1 C2 121.9(2) . . ?
C1 C2 C7 122.0(2) . . ?
C3 C2 C1 117.1(2) . . ?
C3 C2 C7 120.8(2) . . ?
C2 C3 H3 118.7 . . ?
C4 C3 C2 122.6(2) . . ?
C4 C3 H3 118.7 . . ?
C3 C4 C5 117.9(2) . . ?
C3 C4 C15 122.0(2) . . ?
C5 C4 C15 120.0(2) . . ?
C4 C5 H5 118.3 . . ?
C4 C5 C6 123.3(2) . . ?
C6 C5 H5 118.3 . . ?
C1 C6 C11 123.4(2) . . ?
C5 C6 C1 116.3(2) . . ?
C5 C6 C11 120.2(2) . . ?
C2 C7 C10 111.1(2) . . ?
C8 C7 C2 109.3(2) . . ?
C8 C7 C10 107.5(2) . . ?
C9 C7 C2 111.6(2) . . ?
C9 C7 C8 110.5(2) . . ?
C9 C7 C10 106.7(2) . . ?
C7 C8 H8A 109.5 . . ?
C7 C8 H8B 109.5 . . ?
C7 C8 H8C 109.5 . . ?
H8A C8 H8B 109.5 . . ?
H8A C8 H8C 109.5 . . ?
H8B C8 H8C 109.5 . . ?
C7 C9 H9A 109.5 . . ?
C7 C9 H9B 109.5 . . ?
C7 C9 H9C 109.5 . . ?
H9A C9 H9B 109.5 . . ?
H9A C9 H9C 109.5 . . ?
H9B C9 H9C 109.5 . . ?
C7 C10 H10A 109.5 . . ?
C7 C10 H10B 109.5 . . ?
C7 C10 H10C 109.5 . . ?
H10A C10 H10B 109.5 . . ?
H10A C10 H10C 109.5 . . ?
H10B C10 H10C 109.5 . . ?
C12 C11 C6 110.9(2) . . ?
C12 C11 C13 111.2(3) . . ?
C12 C11 C14 106.3(2) . . ?
C13 C11 C6 111.3(2) . . ?
C13 C11 C14 105.6(2) . . ?
C14 C11 C6 111.3(2) . . ?
C11 C12 H12A 109.5 . . ?
C11 C12 H12B 109.5 . . ?
C11 C12 H12C 109.5 . . ?
H12A C12 H12B 109.5 . . ?
H12A C12 H12C 109.5 . . ?
H12B C12 H12C 109.5 . . ?
C11 C13 H13A 109.5 . . ?
C11 C13 H13B 109.5 . . ?
C11 C13 H13C 109.5 . . ?
H13A C13 H13B 109.5 . . ?
H13A C13 H13C 109.5 . . ?
H13B C13 H13C 109.5 . . ?
C11 C14 H14A 109.5 . . ?
C11 C14 H14B 109.5 . . ?
C11 C14 H14C 109.5 . . ?
H14A C14 H14B 109.5 . . ?
H14A C14 H14C 109.5 . . ?
H14B C14 H14C 109.5 . . ?
C4 C15 H15 106.6 . . ?
C4 C15 C16 114.9(2) . . ?
C4 C15 C23 109.7(2) . . ?
C16 C15 H15 106.6 . . ?
C16 C15 C23 112.0(2) . . ?
C23 C15 H15 106.6 . . ?
C17 C16 C15 123.9(3) . . ?
C21 C16 C15 119.1(2) . . ?
C21 C16 C17 117.0(3) . . ?
C16 C17 H17 119.1 . . ?
C18 C17 C16 121.8(3) . . ?
C18 C17 H17 119.1 . . ?
C17 C18 H18 120.0 . . ?
C17 C18 C19 119.9(3) . . ?
C19 C18 H18 120.0 . . ?
O2 C19 C18 116.1(2) . . ?
O2 C19 C20 124.3(3) . . ?
C20 C19 C18 119.6(3) . . ?
C19 C20 H20 120.3 . . ?
C19 C20 C21 119.5(3) . . ?
C21 C20 H20 120.3 . . ?
C16 C21 H21 118.9 . . ?
C20 C21 C16 122.1(3) . . ?
C20 C21 H21 118.9 . . ?
O2 C22 H22A 109.5 . . ?
O2 C22 H22B 109.5 . . ?
O2 C22 H22C 109.5 . . ?
H22A C22 H22B 109.5 . . ?
H22A C22 H22C 109.5 . . ?
H22B C22 H22C 109.5 . . ?
C15 C23 H23A 109.3 . . ?
C15 C23 H23B 109.3 . . ?
H23A C23 H23B 107.9 . . ?
C24 C23 C15 111.7(2) . . ?
C24 C23 H23A 109.3 . . ?
C24 C23 H23B 109.3 . . ?
O3 C24 C23 116.5(2) . . ?
C25 C24 O3 107.2(2) . . ?
C25 C24 C23 136.0(3) . . ?
N1 C25 H25 124.8 . . ?
C24 C25 N1 110.4(3) . . ?
C24 C25 H25 124.8 . . ?
O3 C26 C27 117.0(2) . . ?
N1 C26 O3 113.6(2) . . ?
N1 C26 C27 129.4(3) . . ?
C28 C27 C26 119.7(3) . . ?
C32 C27 C26 121.3(3) . . ?
C32 C27 C28 119.1(3) . . ?
C27 C28 H28 120.0 . . ?
C29 C28 C27 120.0(3) . . ?
C29 C28 H28 120.0 . . ?
C28 C29 H29 120.3 . . ?
C30 C29 C28 119.5(3) . . ?
C30 C29 H29 120.3 . . ?
C29 C30 Br1 118.7(2) . . ?
C31 C30 Br1 119.7(2) . . ?
C31 C30 C29 121.6(3) . . ?
C30 C31 H31 120.5 . . ?
C30 C31 C32 118.9(3) . . ?
C32 C31 H31 120.5 . . ?
C27 C32 H32 119.5 . . ?
C31 C32 C27 121.0(3) . . ?
C31 C32 H32 119.5 . . ?

loop_
_geom_bond_atom_site_label_1
_geom_bond_atom_site_label_2
_geom_bond_distance
_geom_bond_site_symmetry_2
_geom_bond_publ_flag
Br1 C30 1.897(3) . ?
O1 H1 0.8400 . ?
O1 C1 1.379(3) . ?
O2 C19 1.378(3) . ?
O2 C22 1.429(3) . ?
O3 C24 1.384(3) . ?
O3 C26 1.366(3) . ?
N1 C25 1.400(4) . ?
N1 C26 1.300(4) . ?
C1 C2 1.418(4) . ?
C1 C6 1.413(4) . ?
C2 C3 1.393(4) . ?
C2 C7 1.543(4) . ?
C3 H3 0.9500 . ?
C3 C4 1.385(3) . ?
C4 C5 1.392(4) . ?
C4 C15 1.520(4) . ?
C5 H5 0.9500 . ?
C5 C6 1.395(4) . ?
C6 C11 1.548(4) . ?
C7 C8 1.538(4) . ?
C7 C9 1.533(4) . ?
C7 C10 1.546(4) . ?
C8 H8A 0.9800 . ?
C8 H8B 0.9800 . ?
C8 H8C 0.9800 . ?
C9 H9A 0.9800 . ?
C9 H9B 0.9800 . ?
C9 H9C 0.9800 . ?
C10 H10A 0.9800 . ?
C10 H10B 0.9800 . ?
C10 H10C 0.9800 . ?
C11 C12 1.537(4) . ?
C11 C13 1.538(4) . ?
C11 C14 1.540(4) . ?
C12 H12A 0.9800 . ?
C12 H12B 0.9800 . ?
C12 H12C 0.9800 . ?
C13 H13A 0.9800 . ?
C13 H13B 0.9800 . ?
C13 H13C 0.9800 . ?
C14 H14A 0.9800 . ?
C14 H14B 0.9800 . ?
C14 H14C 0.9800 . ?
C15 H15 1.0000 . ?
C15 C16 1.520(4) . ?
C15 C23 1.552(4) . ?
C16 C17 1.396(4) . ?
C16 C21 1.395(4) . ?
C17 H17 0.9500 . ?
C17 C18 1.389(4) . ?
C18 H18 0.9500 . ?
C18 C19 1.389(4) . ?
C19 C20 1.389(4) . ?
C20 H20 0.9500 . ?
C20 C21 1.391(4) . ?
C21 H21 0.9500 . ?
C22 H22A 0.9800 . ?
C22 H22B 0.9800 . ?
C22 H22C 0.9800 . ?
C23 H23A 0.9900 . ?
C23 H23B 0.9900 . ?
C23 C24 1.494(4) . ?
C24 C25 1.334(4) . ?
C25 H25 0.9500 . ?
C26 C27 1.460(4) . ?
C27 C28 1.400(4) . ?
C27 C32 1.396(4) . ?
C28 H28 0.9500 . ?
C28 C29 1.386(4) . ?
C29 H29 0.9500 . ?
C29 C30 1.385(4) . ?
C30 C31 1.377(5) . ?
C31 H31 0.9500 . ?
C31 C32 1.383(4) . ?
C32 H32 0.9500 . ?

loop_
_geom_hbond_atom_site_label_D
_geom_hbond_atom_site_label_H
_geom_hbond_atom_site_label_A
_geom_hbond_distance_DH
_geom_hbond_distance_HA
_geom_hbond_distance_DA
_geom_hbond_angle_DHA
_geom_hbond_site_symmetry_A
O1 H1 N1 0.84 2.44 3.083(3) 134.5 2_566
